data_7053525
loop_
_publ_author_name
'Langer, Jens'
'Krieck, Sven'
'G\"orls, Helmar'
'Kreisel, G\"unter'
'Seidel, Wolfgang'
'Westerhausen, Matthias'

_publ_section_title
;
 Organic heterobimetallic complexes of the alkaline earth metals (Ae = Ca,
 Sr, Ba) with tetrahedral metallate anions of three-valent metals (M = B,
 Al, Ga, and V)
;
_journal_issue 8
_journal_name_full 'New Journal of Chemistry'
_journal_page_first 1667
_journal_paper_doi 10.1039/c0nj00136h
_journal_volume 34
_journal_year 2010
_chemical_formula_moiety 'C20 H40 Ca I O5, C24 H20 B '
_chemical_formula_sum 'C44 H60 B Ca I O5'
_chemical_formula_weight 846.71
_chemical_name_systematic
;
?
;
_space_group_IT_number 14
_symmetry_cell_setting monoclinic
_symmetry_space_group_name_Hall '-P 2yn'
_symmetry_space_group_name_H-M 'P 1 21/n 1'
_atom_sites_solution_hydrogens geom
_atom_sites_solution_primary direct
_atom_sites_solution_secondary difmap
_audit_creation_method SHELXL-97
_cell_angle_alpha 90.00
_cell_angle_beta 93.797(1)
_cell_angle_gamma 90.00
_cell_formula_units_Z 4
_cell_length_a 12.6919(3)
_cell_length_b 15.3774(4)
_cell_length_c 21.9023(5)
_cell_measurement_reflns_used 29850
_cell_measurement_temperature 183(2)
_cell_measurement_theta_max 27.47
_cell_measurement_theta_min 1.86
_cell_volume 4265.25(18)
_computing_cell_refinement DENZO
_computing_data_collection COLLECT
_computing_data_reduction DENZO
_computing_molecular_graphics SHELXTL/PC
_computing_publication_material SHELXL-97
_computing_structure_refinement 'SHELXL-97 (Sheldrick, 1997)'
_computing_structure_solution 'SHELXS-97 (Sheldrick, 1990)'
_diffrn_ambient_temperature 183(2)
_diffrn_measured_fraction_theta_full 0.997
_diffrn_measured_fraction_theta_max 0.997
_diffrn_measurement_device_type KappaCCD
_diffrn_measurement_method 'phi- + omega-scan'
_diffrn_radiation_monochromator graphite
_diffrn_radiation_source 'fine-focus sealed tube'
_diffrn_radiation_type MoK\a
_diffrn_radiation_wavelength 0.71073
_diffrn_reflns_av_R_equivalents 0.0720
_diffrn_reflns_av_sigmaI/netI 0.0744
_diffrn_reflns_limit_h_max 16
_diffrn_reflns_limit_h_min -16
_diffrn_reflns_limit_k_max 18
_diffrn_reflns_limit_k_min -19
_diffrn_reflns_limit_l_max 28
_diffrn_reflns_limit_l_min -28
_diffrn_reflns_number 29850
_diffrn_reflns_theta_full 27.47
_diffrn_reflns_theta_max 27.47
_diffrn_reflns_theta_min 1.86
_exptl_absorpt_coefficient_mu 0.913
_exptl_absorpt_correction_type none
_exptl_crystal_colour colourless
_exptl_crystal_density_diffrn 1.319
_exptl_crystal_density_method 'not measured'
_exptl_crystal_description prism
_exptl_crystal_F_000 1768
_exptl_crystal_size_max 0.05
_exptl_crystal_size_mid 0.05
_exptl_crystal_size_min 0.05
_refine_diff_density_max 1.091
_refine_diff_density_min -0.822
_refine_diff_density_rms 0.075
_refine_ls_extinction_method none
_refine_ls_goodness_of_fit_ref 1.009
_refine_ls_hydrogen_treatment constr
_refine_ls_matrix_type full
_refine_ls_number_parameters 469
_refine_ls_number_reflns 9736
_refine_ls_number_restraints 0
_refine_ls_restrained_S_all 1.009
_refine_ls_R_factor_all 0.1051
_refine_ls_R_factor_gt 0.0502
_refine_ls_shift/su_max 0.000
_refine_ls_shift/su_mean 0.000
_refine_ls_structure_factor_coef Fsqd
_refine_ls_weighting_details 'calc w=1/[\s^2^(Fo^2^)+(0.0462P)^2^+3.0034P] where P=(Fo^2^+2Fc^2^)/3'
_refine_ls_weighting_scheme calc
_refine_ls_wR_factor_gt 0.1012
_refine_ls_wR_factor_ref 0.1203
_reflns_number_gt 5951
_reflns_number_total 9736
_reflns_threshold_expression >2sigma(I)
_cod_data_source_file c0nj00136h.txt
_cod_data_source_block FO3557
_cod_depositor_comments
;
The following automatic conversions were performed:

'_exptl_absorpt_correction_type' value 'NONE' changed to 'none'
according to /home/saulius/struct/CIF-dictionaries/cif_core.dic
dictionary named 'cif_core.dic' version 2.4.2 from 2011-04-26.

Automatic conversion script
Id: cif_fix_values 1891 2012-01-12 08:04:46Z andrius 
;
_cod_original_sg_symbol_H-M 'P 21/n'
_cod_database_code 7053525

loop_
_symmetry_equiv_pos_as_xyz
'x, y, z'
'-x+1/2, y+1/2, -z+1/2'
'-x, -y, -z'
'x-1/2, -y-1/2, z-1/2'

loop_
_atom_site_label
_atom_site_type_symbol
_atom_site_fract_x
_atom_site_fract_y
_atom_site_fract_z
_atom_site_U_iso_or_equiv
_atom_site_adp_type
_atom_site_occupancy
_atom_site_symmetry_multiplicity
_atom_site_calc_flag
_atom_site_refinement_flags
I1 I 0.30953(2) 0.039772(16) 0.090337(13) 0.05076(11) Uani 1 1 d .
Ca1 Ca 0.29021(5) -0.15897(4) 0.09054(3) 0.02977(16) Uani 1 1 d .
O1 O 0.2901(2) -0.17251(16) -0.01600(11) 0.0425(6) Uani 1 1 d .
O2 O 0.10634(18) -0.14126(16) 0.08400(11) 0.0394(6) Uani 1 1 d .
O3 O 0.47121(18) -0.18864(18) 0.09360(12) 0.0452(7) Uani 1 1 d .
O4 O 0.2958(2) -0.17489(17) 0.19896(11) 0.0412(6) Uani 1 1 d .
O5 O 0.2536(2) -0.30967(16) 0.09166(11) 0.0419(6) Uani 1 1 d .
C1 C 0.2655(4) -0.1105(3) -0.0644(2) 0.0697(15) Uani 1 1 d .
H1A H 0.1934 -0.1207 -0.0831 0.084 Uiso 1 1 calc R
H1B H 0.2692 -0.0505 -0.0480 0.084 Uiso 1 1 calc R
C2 C 0.3423(5) -0.1225(3) -0.1091(2) 0.0730(15) Uani 1 1 d .
H2A H 0.4026 -0.0823 -0.1011 0.088 Uiso 1 1 calc R
H2B H 0.3102 -0.1113 -0.1508 0.088 Uiso 1 1 calc R
C3 C 0.3785(4) -0.2153(3) -0.10322(18) 0.0517(11) Uani 1 1 d .
H3A H 0.4565 -0.2187 -0.0992 0.062 Uiso 1 1 calc R
H3B H 0.3523 -0.2498 -0.1393 0.062 Uiso 1 1 calc R
C4 C 0.3312(3) -0.2478(2) -0.04556(17) 0.0414(9) Uani 1 1 d .
H4A H 0.2740 -0.2901 -0.0560 0.050 Uiso 1 1 calc R
H4B H 0.3859 -0.2766 -0.0183 0.050 Uiso 1 1 calc R
C5 C 0.0353(3) -0.1391(3) 0.03057(19) 0.0561(12) Uani 1 1 d .
H5A H 0.0329 -0.1964 0.0099 0.067 Uiso 1 1 calc R
H5B H 0.0576 -0.0946 0.0014 0.067 Uiso 1 1 calc R
C6 C -0.0705(3) -0.1167(4) 0.0529(2) 0.0709(14) Uani 1 1 d .
H6A H -0.1143 -0.0851 0.0211 0.085 Uiso 1 1 calc R
H6B H -0.1086 -0.1699 0.0644 0.085 Uiso 1 1 calc R
C7 C -0.0465(4) -0.0620(3) 0.1058(2) 0.0652(13) Uani 1 1 d .
H7A H -0.1022 -0.0668 0.1352 0.078 Uiso 1 1 calc R
H7B H -0.0401 -0.0004 0.0935 0.078 Uiso 1 1 calc R
C8 C 0.0571(3) -0.0957(3) 0.13349(19) 0.0510(11) Uani 1 1 d .
H8A H 0.1024 -0.0471 0.1492 0.061 Uiso 1 1 calc R
H8B H 0.0456 -0.1360 0.1677 0.061 Uiso 1 1 calc R
C9 C 0.5346(3) -0.2157(3) 0.1469(2) 0.0575(12) Uani 1 1 d .
H9A H 0.5678 -0.2729 0.1402 0.069 Uiso 1 1 calc R
H9B H 0.4919 -0.2195 0.1830 0.069 Uiso 1 1 calc R
C10 C 0.6173(3) -0.1448(3) 0.1551(2) 0.0632(13) Uani 1 1 d .
H10A H 0.5879 -0.0910 0.1721 0.076 Uiso 1 1 calc R
H10B H 0.6791 -0.1641 0.1817 0.076 Uiso 1 1 calc R
C11 C 0.6451(3) -0.1325(3) 0.0897(2) 0.0551(11) Uani 1 1 d .
H11A H 0.6754 -0.0741 0.0836 0.066 Uiso 1 1 calc R
H11B H 0.6962 -0.1771 0.0779 0.066 Uiso 1 1 calc R
C12 C 0.5406(3) -0.1426(3) 0.0535(2) 0.0494(10) Uani 1 1 d .
H12A H 0.5108 -0.0850 0.0420 0.059 Uiso 1 1 calc R
H12B H 0.5494 -0.1766 0.0158 0.059 Uiso 1 1 calc R
C13 C 0.2736(4) -0.2557(3) 0.23047(18) 0.0574(12) Uani 1 1 d .
H13A H 0.3145 -0.3043 0.2141 0.069 Uiso 1 1 calc R
H13B H 0.1975 -0.2700 0.2250 0.069 Uiso 1 1 calc R
C14 C 0.3055(4) -0.2413(3) 0.29663(19) 0.0613(12) Uani 1 1 d .
H14A H 0.2554 -0.2698 0.3230 0.074 Uiso 1 1 calc R
H14B H 0.3773 -0.2642 0.3071 0.074 Uiso 1 1 calc R
C15 C 0.3028(4) -0.1451(3) 0.3041(2) 0.0674(14) Uani 1 1 d .
H15A H 0.3538 -0.1261 0.3376 0.081 Uiso 1 1 calc R
H15B H 0.2313 -0.1253 0.3131 0.081 Uiso 1 1 calc R
C16 C 0.3327(4) -0.1105(3) 0.24404(19) 0.0610(12) Uani 1 1 d .
H16A H 0.2985 -0.0536 0.2353 0.073 Uiso 1 1 calc R
H16B H 0.4102 -0.1031 0.2440 0.073 Uiso 1 1 calc R
C17 C 0.1473(3) -0.3448(3) 0.0948(2) 0.0531(11) Uani 1 1 d .
H17A H 0.1059 -0.3374 0.0552 0.064 Uiso 1 1 calc R
H17B H 0.1098 -0.3155 0.1273 0.064 Uiso 1 1 calc R
C18 C 0.1636(4) -0.4394(3) 0.1093(4) 0.089(2) Uani 1 1 d .
H18A H 0.1611 -0.4496 0.1539 0.107 Uiso 1 1 calc R
H18B H 0.1082 -0.4750 0.0875 0.107 Uiso 1 1 calc R
C19 C 0.2633(5) -0.4609(3) 0.0899(4) 0.099(2) Uani 1 1 d .
H19A H 0.2563 -0.4846 0.0478 0.118 Uiso 1 1 calc R
H19B H 0.2969 -0.5057 0.1172 0.118 Uiso 1 1 calc R
C20 C 0.3290(4) -0.3814(3) 0.0915(2) 0.0625(13) Uani 1 1 d .
H20A H 0.3776 -0.3801 0.1288 0.075 Uiso 1 1 calc R
H20B H 0.3711 -0.3783 0.0551 0.075 Uiso 1 1 calc R
B1 B 0.2293(3) 0.4544(3) -0.13885(18) 0.0320(8) Uani 1 1 d .
C21 C 0.1454(3) 0.3938(2) -0.18028(15) 0.0307(8) Uani 1 1 d .
C22 C 0.0602(3) 0.4269(3) -0.21684(16) 0.0384(8) Uani 1 1 d .
H22A H 0.0469 0.4877 -0.2158 0.046 Uiso 1 1 calc R
C23 C -0.0061(3) 0.3748(3) -0.25487(18) 0.0459(10) Uani 1 1 d .
H23A H -0.0640 0.4001 -0.2782 0.055 Uiso 1 1 calc R
C24 C 0.0124(3) 0.2866(3) -0.25860(17) 0.0453(10) Uani 1 1 d .
H24A H -0.0313 0.2511 -0.2852 0.054 Uiso 1 1 calc R
C25 C 0.0952(3) 0.2504(3) -0.22316(18) 0.0447(10) Uani 1 1 d .
H25A H 0.1084 0.1897 -0.2249 0.054 Uiso 1 1 calc R
C26 C 0.1590(3) 0.3033(2) -0.18506(17) 0.0395(9) Uani 1 1 d .
H26A H 0.2151 0.2769 -0.1608 0.047 Uiso 1 1 calc R
C27 C 0.1707(3) 0.5474(2) -0.12668(16) 0.0332(8) Uani 1 1 d .
C28 C 0.1740(3) 0.6177(2) -0.16720(17) 0.0403(9) Uani 1 1 d .
H28A H 0.2177 0.6133 -0.2007 0.048 Uiso 1 1 calc R
C29 C 0.1166(3) 0.6936(3) -0.16077(19) 0.0464(10) Uani 1 1 d .
H29A H 0.1210 0.7393 -0.1896 0.056 Uiso 1 1 calc R
C30 C 0.0529(3) 0.7024(3) -0.1124(2) 0.0513(11) Uani 1 1 d .
H30A H 0.0136 0.7542 -0.1076 0.062 Uiso 1 1 calc R
C31 C 0.0473(3) 0.6351(3) -0.07125(18) 0.0451(10) Uani 1 1 d .
H31A H 0.0032 0.6403 -0.0380 0.054 Uiso 1 1 calc R
C32 C 0.1057(3) 0.5596(2) -0.07804(17) 0.0399(9) Uani 1 1 d .
H32A H 0.1013 0.5145 -0.0486 0.048 Uiso 1 1 calc R
C33 C 0.3357(3) 0.4701(2) -0.17664(16) 0.0327(8) Uani 1 1 d .
C34 C 0.3654(3) 0.4176(2) -0.22453(16) 0.0387(9) Uani 1 1 d .
H34A H 0.3184 0.3733 -0.2395 0.046 Uiso 1 1 calc R
C35 C 0.4611(3) 0.4274(3) -0.25127(19) 0.0512(11) Uani 1 1 d .
H35A H 0.4783 0.3899 -0.2836 0.061 Uiso 1 1 calc R
C36 C 0.5310(3) 0.4916(3) -0.2310(2) 0.0570(12) Uani 1 1 d .
H36A H 0.5971 0.4975 -0.2485 0.068 Uiso 1 1 calc R
C37 C 0.5037(3) 0.5472(3) -0.1851(2) 0.0524(11) Uani 1 1 d .
H37A H 0.5503 0.5926 -0.1716 0.063 Uiso 1 1 calc R
C38 C 0.4075(3) 0.5365(2) -0.15870(18) 0.0407(9) Uani 1 1 d .
H38A H 0.3897 0.5755 -0.1274 0.049 Uiso 1 1 calc R
C39 C 0.2649(3) 0.4053(2) -0.07372(15) 0.0320(8) Uani 1 1 d .
C40 C 0.1941(3) 0.3540(2) -0.04245(17) 0.0403(9) Uani 1 1 d .
H40A H 0.1236 0.3484 -0.0594 0.048 Uiso 1 1 calc R
C41 C 0.2228(3) 0.3108(3) 0.01226(17) 0.0426(9) Uani 1 1 d .
H41A H 0.1724 0.2762 0.0314 0.051 Uiso 1 1 calc R
C42 C 0.3236(3) 0.3184(3) 0.03847(17) 0.0458(10) Uani 1 1 d .
H42A H 0.3435 0.2890 0.0756 0.055 Uiso 1 1 calc R
C43 C 0.3952(3) 0.3688(3) 0.01053(18) 0.0481(10) Uani 1 1 d .
H43A H 0.4649 0.3749 0.0286 0.058 Uiso 1 1 calc R
C44 C 0.3661(3) 0.4115(3) -0.04468(17) 0.0396(9) Uani 1 1 d .
H44A H 0.4174 0.4460 -0.0631 0.048 Uiso 1 1 calc R

loop_
_atom_site_aniso_label
_atom_site_aniso_U_11
_atom_site_aniso_U_22
_atom_site_aniso_U_33
_atom_site_aniso_U_23
_atom_site_aniso_U_13
_atom_site_aniso_U_12
I1 0.06427(19) 0.03568(15) 0.05120(17) 0.00067(13) -0.00462(13) -0.00648(13)
Ca1 0.0262(3) 0.0338(4) 0.0295(3) 0.0017(3) 0.0031(3) 0.0018(3)
O1 0.0557(16) 0.0411(15) 0.0317(13) 0.0042(11) 0.0104(12) 0.0111(13)
O2 0.0277(13) 0.0511(16) 0.0392(14) -0.0047(12) 0.0014(11) 0.0033(11)
O3 0.0267(13) 0.0570(17) 0.0522(16) 0.0181(14) 0.0043(12) 0.0013(12)
O4 0.0448(15) 0.0503(16) 0.0286(13) -0.0017(12) 0.0030(11) -0.0053(12)
O5 0.0469(15) 0.0347(14) 0.0449(15) 0.0045(12) 0.0081(12) 0.0052(12)
C1 0.101(4) 0.062(3) 0.048(3) 0.015(2) 0.018(3) 0.034(3)
C2 0.104(4) 0.067(3) 0.052(3) 0.021(2) 0.033(3) 0.014(3)
C3 0.061(3) 0.057(3) 0.039(2) -0.0035(19) 0.019(2) 0.002(2)
C4 0.046(2) 0.042(2) 0.037(2) -0.0032(17) 0.0047(18) 0.0036(18)
C5 0.047(2) 0.078(3) 0.042(2) -0.008(2) -0.009(2) 0.015(2)
C6 0.039(2) 0.088(4) 0.084(4) -0.011(3) -0.011(2) 0.017(2)
C7 0.051(3) 0.086(4) 0.059(3) -0.003(3) 0.007(2) 0.026(2)
C8 0.037(2) 0.071(3) 0.046(2) -0.003(2) 0.0116(19) 0.007(2)
C9 0.036(2) 0.084(3) 0.053(3) 0.017(2) 0.004(2) 0.013(2)
C10 0.045(3) 0.081(3) 0.062(3) -0.023(3) -0.005(2) 0.022(2)
C11 0.036(2) 0.053(3) 0.076(3) 0.006(2) 0.003(2) -0.0065(19)
C12 0.033(2) 0.057(3) 0.060(3) 0.005(2) 0.0123(19) -0.0026(18)
C13 0.067(3) 0.069(3) 0.036(2) 0.008(2) 0.004(2) -0.026(2)
C14 0.072(3) 0.069(3) 0.042(2) 0.000(2) -0.003(2) -0.007(2)
C15 0.083(4) 0.083(4) 0.035(2) -0.003(2) 0.002(2) 0.030(3)
C16 0.080(3) 0.060(3) 0.042(2) -0.017(2) -0.001(2) -0.003(2)
C17 0.051(3) 0.044(2) 0.062(3) -0.005(2) -0.007(2) -0.008(2)
C18 0.066(3) 0.038(3) 0.164(6) 0.012(3) 0.013(4) -0.004(2)
C19 0.086(4) 0.042(3) 0.165(7) -0.012(3) -0.015(4) 0.007(3)
C20 0.072(3) 0.045(2) 0.074(3) 0.011(2) 0.031(3) 0.021(2)
B1 0.030(2) 0.032(2) 0.034(2) -0.0003(17) 0.0015(16) 0.0012(17)
C21 0.0290(18) 0.037(2) 0.0264(17) -0.0010(15) 0.0057(14) 0.0005(15)
C22 0.034(2) 0.045(2) 0.035(2) 0.0014(16) 0.0007(16) 0.0006(17)
C23 0.034(2) 0.064(3) 0.039(2) -0.004(2) -0.0046(17) 0.0018(19)
C24 0.038(2) 0.062(3) 0.038(2) -0.0140(19) 0.0083(18) -0.016(2)
C25 0.049(2) 0.039(2) 0.047(2) -0.0096(18) 0.011(2) -0.0081(18)
C26 0.039(2) 0.039(2) 0.041(2) -0.0033(17) 0.0000(17) 0.0026(17)
C27 0.0269(17) 0.038(2) 0.0339(18) -0.0060(16) -0.0057(15) -0.0009(15)
C28 0.041(2) 0.039(2) 0.039(2) -0.0029(17) -0.0038(17) 0.0067(17)
C29 0.053(2) 0.037(2) 0.047(2) -0.0009(18) -0.013(2) 0.0103(18)
C30 0.049(2) 0.047(2) 0.056(3) -0.015(2) -0.017(2) 0.019(2)
C31 0.037(2) 0.056(3) 0.041(2) -0.0146(19) -0.0051(18) 0.0137(19)
C32 0.0319(19) 0.047(2) 0.040(2) -0.0048(17) -0.0029(16) 0.0027(17)
C33 0.0300(17) 0.0327(19) 0.0351(19) 0.0089(15) -0.0014(15) 0.0048(15)
C34 0.040(2) 0.040(2) 0.037(2) 0.0055(17) 0.0087(17) 0.0020(17)
C35 0.047(2) 0.064(3) 0.045(2) 0.005(2) 0.017(2) 0.008(2)
C36 0.037(2) 0.075(3) 0.061(3) 0.032(3) 0.016(2) 0.003(2)
C37 0.035(2) 0.048(2) 0.073(3) 0.022(2) -0.001(2) -0.0046(19)
C38 0.037(2) 0.036(2) 0.048(2) 0.0079(17) -0.0025(17) 0.0000(17)
C39 0.0324(19) 0.0316(18) 0.0319(18) -0.0032(15) 0.0022(15) 0.0070(15)
C40 0.037(2) 0.044(2) 0.040(2) 0.0014(17) 0.0029(17) 0.0037(17)
C41 0.049(2) 0.043(2) 0.037(2) 0.0041(17) 0.0097(18) 0.0029(18)
C42 0.055(3) 0.053(2) 0.029(2) 0.0056(18) 0.0044(19) 0.018(2)
C43 0.038(2) 0.067(3) 0.038(2) 0.000(2) -0.0034(18) 0.017(2)
C44 0.034(2) 0.050(2) 0.035(2) 0.0008(17) 0.0026(16) 0.0040(17)

loop_
_atom_type_symbol
_atom_type_description
_atom_type_scat_dispersion_real
_atom_type_scat_dispersion_imag
_atom_type_scat_source
C C 0.0033 0.0016 'International Tables Vol C Tables 4.2.6.8 and 6.1.1.4'
H H 0.0000 0.0000 'International Tables Vol C Tables 4.2.6.8 and 6.1.1.4'
B B 0.0013 0.0007 'International Tables Vol C Tables 4.2.6.8 and 6.1.1.4'
O O 0.0106 0.0060 'International Tables Vol C Tables 4.2.6.8 and 6.1.1.4'
Ca Ca 0.2262 0.3064 'International Tables Vol C Tables 4.2.6.8 and 6.1.1.4'
I I -0.4742 1.8119 'International Tables Vol C Tables 4.2.6.8 and 6.1.1.4'

loop_
_geom_angle_atom_site_label_1
_geom_angle_atom_site_label_2
_geom_angle_atom_site_label_3
_geom_angle
O3 Ca1 O1 86.97(9)
O3 Ca1 O2 175.07(10)
O1 Ca1 O2 90.82(9)
O3 Ca1 O5 90.12(9)
O1 Ca1 O5 86.33(9)
O2 Ca1 O5 85.34(9)
O3 Ca1 O4 89.25(9)
O1 Ca1 O4 168.88(9)
O2 Ca1 O4 92.11(9)
O5 Ca1 O4 83.22(9)
O3 Ca1 I1 96.66(7)
O1 Ca1 I1 94.70(7)
O2 Ca1 I1 87.91(7)
O5 Ca1 I1 173.19(7)
O4 Ca1 I1 96.13(7)
C4 O1 C1 105.6(3)
C4 O1 Ca1 122.8(2)
C1 O1 Ca1 131.1(2)
C5 O2 C8 108.5(3)
C5 O2 Ca1 128.6(2)
C8 O2 Ca1 118.8(2)
C9 O3 C12 107.4(3)
C9 O3 Ca1 125.2(2)
C12 O3 Ca1 121.1(2)
C16 O4 C13 108.8(3)
C16 O4 Ca1 126.4(2)
C13 O4 Ca1 124.4(2)
C17 O5 C20 109.2(3)
C17 O5 Ca1 123.2(2)
C20 O5 Ca1 127.6(2)
C2 C1 O1 106.9(4)
C1 C2 C3 106.3(4)
C2 C3 C4 104.5(3)
O1 C4 C3 106.5(3)
O2 C5 C6 105.6(3)
C7 C6 C5 104.4(4)
C6 C7 C8 104.8(4)
O2 C8 C7 105.7(3)
O3 C9 C10 103.6(4)
C11 C10 C9 100.4(4)
C12 C11 C10 103.5(3)
O3 C12 C11 106.2(3)
O4 C13 C14 106.5(3)
C15 C14 C13 104.3(4)
C14 C15 C16 104.4(4)
O4 C16 C15 105.4(4)
O5 C17 C18 104.7(4)
C19 C18 C17 106.2(5)
C18 C19 C20 108.5(4)
O5 C20 C19 104.8(4)
C21 B1 C27 107.4(3)
C21 B1 C33 109.2(3)
C27 B1 C33 110.4(3)
C21 B1 C39 110.4(3)
C27 B1 C39 111.0(3)
C33 B1 C39 108.4(3)
C22 C21 C26 114.3(3)
C22 C21 B1 124.0(3)
C26 C21 B1 121.5(3)
C21 C22 C23 123.0(4)
C24 C23 C22 120.1(4)
C25 C24 C23 119.2(4)
C24 C25 C26 119.6(4)
C25 C26 C21 123.7(4)
C32 C27 C28 114.9(3)
C32 C27 B1 122.4(3)
C28 C27 B1 122.4(3)
C29 C28 C27 123.1(4)
C30 C29 C28 119.9(4)
C31 C30 C29 119.1(4)
C30 C31 C32 120.4(4)
C31 C32 C27 122.5(4)
C34 C33 C38 115.3(3)
C34 C33 B1 124.3(3)
C38 C33 B1 120.2(3)
C35 C34 C33 122.7(4)
C36 C35 C34 120.2(4)
C35 C36 C37 119.3(4)
C36 C37 C38 119.8(4)
C37 C38 C33 122.6(4)
C44 C39 C40 114.4(3)
C44 C39 B1 123.5(3)
C40 C39 B1 122.1(3)
C41 C40 C39 123.1(3)
C42 C41 C40 120.1(4)
C43 C42 C41 119.3(4)
C42 C43 C44 120.4(4)
C39 C44 C43 122.8(4)

loop_
_geom_bond_atom_site_label_1
_geom_bond_atom_site_label_2
_geom_bond_distance
I1 Ca1 3.0660(7)
Ca1 O3 2.339(2)
Ca1 O1 2.343(2)
Ca1 O2 2.344(2)
Ca1 O5 2.364(3)
Ca1 O4 2.383(2)
O1 C4 1.442(4)
O1 C1 1.444(5)
O2 C5 1.430(5)
O2 C8 1.465(5)
O3 C9 1.434(5)
O3 C12 1.466(5)
O4 C16 1.454(5)
O4 C13 1.458(5)
O5 C17 1.459(5)
O5 C20 1.461(5)
C1 C2 1.439(6)
C2 C3 1.502(6)
C3 C4 1.518(5)
C5 C6 1.499(6)
C6 C7 1.449(7)
C7 C8 1.503(6)
C9 C10 1.516(7)
C10 C11 1.510(6)
C11 C12 1.507(6)
C13 C14 1.495(6)
C14 C15 1.488(7)
C15 C16 1.491(6)
C17 C18 1.500(6)
C18 C19 1.401(8)
C19 C20 1.479(7)
B1 C21 1.642(5)
B1 C27 1.642(5)
B1 C33 1.648(5)
B1 C39 1.650(5)
C21 C22 1.398(5)
C21 C26 1.407(5)
C22 C23 1.397(5)
C23 C24 1.380(6)
C24 C25 1.381(6)
C25 C26 1.387(5)
C27 C32 1.403(5)
C27 C28 1.402(5)
C28 C29 1.387(5)
C29 C30 1.381(6)
C30 C31 1.378(6)
C31 C32 1.391(5)
C33 C34 1.396(5)
C33 C38 1.406(5)
C34 C35 1.390(5)
C35 C36 1.381(6)
C36 C37 1.382(6)
C37 C38 1.396(5)
C39 C44 1.399(5)
C39 C40 1.407(5)
C40 C41 1.397(5)
C41 C42 1.372(6)
C42 C43 1.369(6)
C43 C44 1.404(5)
